data_9017861
loop_
_publ_author_name
'Talla, D.'
'Wildner, M.'

_publ_section_title
;
 Investigation of the kieserite-szomolnokite solid-solution series, (Mg,Fe)SO4*H2O,
 with relevance to Mars: Crystal chemistry, FTIR, and Raman spectroscopy
 under ambient and martian temperature conditions
 Note: T = -80 C
;
_journal_name_full 'American Mineralogist'
_journal_page_first 1732
_journal_page_last 1749
_journal_volume 104
_journal_year 2019
_chemical_compound_source Synthetic
_chemical_formula_sum 'Fe H2 O5 S'
_chemical_name_mineral Szomolnokite
_space_group_IT_number 15
_space_group_name_Hall '-C 2yc'
_space_group_name_H-M_alt 'C 1 2/c 1'
_symmetry_space_group_name_H-M 'C 1 2/c 1'
_cell_angle_alpha 90
_cell_angle_beta 118.454
_cell_angle_gamma 90
_cell_length_a 7.0580
_cell_length_b 7.5663
_cell_length_c 7.7576
_cell_formula_units_Z 4
_cell_volume 364.234
_database_code_amcsd 0021015
_diffrn_ambient_temperature 193.15
_exptl_crystal_density_diffrn 3.099
_cod_data_source_file inputs/fixed/split/05878.cif
_cod_data_source_block 05878
_cod_original_formula_sum 'Fe S O5 H2'
_cod_database_code 9017861

loop_
_space_group_symop_operation_xyz
x,y,z
1/2+x,1/2+y,z
x,-y,1/2+z
1/2+x,1/2-y,1/2+z
-x,y,1/2-z
1/2-x,1/2+y,1/2-z
-x,-y,-z
1/2-x,1/2-y,-z

loop_
_atom_site_aniso_label
_atom_site_aniso_U_11
_atom_site_aniso_U_22
_atom_site_aniso_U_33
_atom_site_aniso_U_12
_atom_site_aniso_U_13
_atom_site_aniso_U_23
Fe 0.00531 0.00572 0.00630 -0.00003 0.00266 0.00064
S 0.00382 0.00462 0.00651 0.00000 0.00225 0.00000
O1 0.00629 0.01111 0.01199 0.00299 0.00347 0.00538
O2 0.00832 0.00798 0.01216 0.00074 0.00633 0.00344
O3 0.00840 0.00880 0.00870 0.00000 0.00439 0.00000

loop_
_atom_site_label
_atom_site_fract_x
_atom_site_fract_y
_atom_site_fract_z
_atom_site_U_iso_or_equiv
Fe 0.00000 0.50000 0.00000 0.00582
S 0.00000 0.15447 0.25000 0.00507
O1 0.16874 0.04405 0.39968 0.01016
O2 0.09854 0.26941 0.15838 0.00889
O3 0.00000 0.64418 0.25000 0.00850
H 0.10800 0.71600 0.29400 0.02800

loop_
_cod_related_entry_id
_cod_related_entry_database
_cod_related_entry_code
1 AMCSD 0021015
